data_4338729
loop_
_publ_author_name
'Zhou, Sixuan'
'Mishra, Trinath'
'Wang, Man'
'Shatruk, Michael'
'Cao, Huibo'
'Latturner, Susan E.'

_publ_section_title
;
 Synthesis, Crystal Structure, and Magnetic Properties of Novel
 Intermetallic Compounds R2Co2SiC (R = Pr, Nd).
;
_journal_issue 12
_journal_name_full 'Inorganic chemistry'
_journal_page_first 6141
_journal_page_last 6148
_journal_paper_doi 10.1021/ic5005984
_journal_volume 53
_journal_year 2014
_chemical_formula_sum 'C Co2 Nd2 Si'
_chemical_formula_weight 446.44
_chemical_name_systematic
; 
 ? 
;
_space_group_IT_number 71
_symmetry_cell_setting orthorhombic
_symmetry_space_group_name_Hall '-I 2 2'
_symmetry_space_group_name_H-M 'I m m m'
_atom_sites_solution_hydrogens none
_atom_sites_solution_primary direct
_atom_sites_solution_secondary difmap
_audit_creation_method SHELXL-97
_cell_angle_alpha 90.00
_cell_angle_beta 90.00
_cell_angle_gamma 90.00
_cell_formula_units_Z 2
_cell_length_a 3.978(4)
_cell_length_b 6.094(6)
_cell_length_c 8.903(8)
_cell_measurement_temperature 296(2)
_cell_volume 215.8(4)
_computing_cell_refinement 'Saint (Bruker, 2008)'
_computing_data_collection 'APEX2 (Bruker, 2008)'
_computing_data_reduction 'Saint (Bruker, 2008)'
_computing_structure_refinement 'SHELXL-97 (Sheldrick, 2008)'
_computing_structure_solution 'SHELXS-97 (Sheldrick, 2008)'
_diffrn_ambient_temperature 296(2)
_diffrn_measured_fraction_theta_full 0.941
_diffrn_measured_fraction_theta_max 0.941
_diffrn_measurement_device_type 'Bruker APEX-II CCD area-detector'
_diffrn_radiation_monochromator graphite
_diffrn_radiation_source 'fine-focus sealed tube'
_diffrn_radiation_type MoK\a
_diffrn_radiation_wavelength 0.71073
_diffrn_reflns_av_R_equivalents 0.0340
_diffrn_reflns_av_sigmaI/netI 0.0239
_diffrn_reflns_limit_h_max 5
_diffrn_reflns_limit_h_min -4
_diffrn_reflns_limit_k_max 7
_diffrn_reflns_limit_k_min -7
_diffrn_reflns_limit_l_max 10
_diffrn_reflns_limit_l_min -11
_diffrn_reflns_number 1059
_diffrn_reflns_theta_full 27.58
_diffrn_reflns_theta_max 27.58
_diffrn_reflns_theta_min 4.05
_exptl_absorpt_coefficient_mu 31.271
_exptl_absorpt_correction_T_max 0.731
_exptl_absorpt_correction_T_min 0.477
_exptl_absorpt_correction_type multi-scan
_exptl_absorpt_process_details 'SADABS (Bruker, 2008)'
_exptl_crystal_colour silver
_exptl_crystal_density_diffrn 6.871
_exptl_crystal_density_method 'not measured'
_exptl_crystal_description rod
_exptl_crystal_F_000 388
_exptl_crystal_size_max 0.04
_exptl_crystal_size_mid 0.02
_exptl_crystal_size_min 0.01
_refine_diff_density_max 2.951
_refine_diff_density_min -1.601
_refine_diff_density_rms 0.586
_refine_ls_extinction_coef 0.0080(18)
_refine_ls_extinction_expression Fc^*^=kFc[1+0.001xFc^2^\l^3^/sin(2\q)]^-1/4^
_refine_ls_extinction_method SHELXL
_refine_ls_goodness_of_fit_ref 1.294
_refine_ls_hydrogen_treatment none
_refine_ls_matrix_type full
_refine_ls_number_parameters 16
_refine_ls_number_reflns 160
_refine_ls_number_restraints 0
_refine_ls_restrained_S_all 1.294
_refine_ls_R_factor_all 0.0305
_refine_ls_R_factor_gt 0.0302
_refine_ls_shift/su_max 0.000
_refine_ls_shift/su_mean 0.000
_refine_ls_structure_factor_coef Fsqd
_refine_ls_weighting_details 'calc w=1/[\s^2^(Fo^2^)+(0.0483P)^2^+3.9036P] where P=(Fo^2^+2Fc^2^)/3'
_refine_ls_weighting_scheme calc
_refine_ls_wR_factor_gt 0.0785
_refine_ls_wR_factor_ref 0.0788
_reflns_number_gt 158
_reflns_number_total 160
_reflns_threshold_expression >2sigma(I)
_cod_data_source_file ic5005984_si_002.cif
_cod_data_source_block data0m
_cod_depositor_comments
;
The following automatic conversions were performed:

'_exptl_absorpt_correction_type' value 'Multi-scan' changed to
'multi-scan' according to
/usr/data/users/saulius/crontab/automatic-downloads/rss-feeds/ACS/lib/dictionaries/cif_core.dic
dictionary named 'cif_core.dic' version 2.4.2 from 2011-04-26.

Automatic conversion script
Id: cif_fix_values 2281 2013-09-26 08:29:07Z andrius 

 Adding full bibliography for 4338729--4338730.cif.
;
_cod_original_cell_volume 215.8(3)
_cod_original_sg_symbol_H-M Immm
_cod_database_code 4338729

loop_
_symmetry_equiv_pos_as_xyz
'x, y, z'
'-x, -y, z'
'-x, y, -z'
'x, -y, -z'
'x+1/2, y+1/2, z+1/2'
'-x+1/2, -y+1/2, z+1/2'
'-x+1/2, y+1/2, -z+1/2'
'x+1/2, -y+1/2, -z+1/2'
'-x, -y, -z'
'x, y, -z'
'x, -y, z'
'-x, y, z'
'-x+1/2, -y+1/2, -z+1/2'
'x+1/2, y+1/2, -z+1/2'
'x+1/2, -y+1/2, z+1/2'
'-x+1/2, y+1/2, z+1/2'

loop_
_atom_site_label
_atom_site_type_symbol
_atom_site_fract_x
_atom_site_fract_y
_atom_site_fract_z
_atom_site_U_iso_or_equiv
_atom_site_adp_type
_atom_site_occupancy
_atom_site_symmetry_multiplicity
_atom_site_calc_flag
_atom_site_refinement_flags
Nd1 Nd 0.5000 0.0000 0.30941(7) 0.0080(5) Uani 1 4 d S
Co1 Co 0.0000 0.2949(3) 0.5000 0.0080(6) Uani 1 4 d S
Si1 Si 0.0000 0.0000 0.0000 0.0085(11) Uani 1 8 d S
C1 C 0.5000 0.5000 0.0000 0.013(4) Uani 1 8 d S

loop_
_atom_site_aniso_label
_atom_site_aniso_U_11
_atom_site_aniso_U_22
_atom_site_aniso_U_33
_atom_site_aniso_U_23
_atom_site_aniso_U_13
_atom_site_aniso_U_12
Nd1 0.0112(7) 0.0071(6) 0.0058(6) 0.000 0.000 0.000
Co1 0.0132(11) 0.0019(9) 0.0090(10) 0.000 0.000 0.000
Si1 0.010(3) 0.004(2) 0.011(3) 0.000 0.000 0.000
C1 0.006(9) 0.019(10) 0.012(10) 0.000 0.000 0.000

loop_
_atom_type_symbol
_atom_type_description
_atom_type_scat_dispersion_real
_atom_type_scat_dispersion_imag
_atom_type_scat_source
C C 0.0033 0.0016 'International Tables Vol C Tables 4.2.6.8 and 6.1.1.4'
Si Si 0.0817 0.0704 'International Tables Vol C Tables 4.2.6.8 and 6.1.1.4'
Co Co 0.3494 0.9721 'International Tables Vol C Tables 4.2.6.8 and 6.1.1.4'
Nd Nd -0.1943 3.0179 'International Tables Vol C Tables 4.2.6.8 and 6.1.1.4'

loop_
_geom_angle_atom_site_label_1
_geom_angle_atom_site_label_2
_geom_angle_atom_site_label_3
_geom_angle
_geom_angle_site_symmetry_1
_geom_angle_site_symmetry_3
C1 Nd1 C1 99.06(8) 5_545 5_445
C1 Nd1 Co1 126.23(4) 5_545 5_544
C1 Nd1 Co1 126.23(4) 5_445 5_544
C1 Nd1 Co1 126.23(4) 5_545 13
C1 Nd1 Co1 126.23(4) 5_445 13
Co1 Nd1 Co1 48.81(9) 5_544 13
C1 Nd1 Co1 34.51(4) 5_545 1_655
C1 Nd1 Co1 97.46(6) 5_445 1_655
Co1 Nd1 Co1 136.15(3) 5_544 1_655
Co1 Nd1 Co1 104.66(5) 13 1_655
C1 Nd1 Co1 34.51(4) 5_545 9_656
C1 Nd1 Co1 97.46(6) 5_445 9_656
Co1 Nd1 Co1 104.66(5) 5_544 9_656
Co1 Nd1 Co1 136.15(3) 13 9_656
Co1 Nd1 Co1 69.01(8) 1_655 9_656
C1 Nd1 Co1 97.46(6) 5_545 9_556
C1 Nd1 Co1 34.51(4) 5_445 9_556
Co1 Nd1 Co1 104.66(5) 5_544 9_556
Co1 Nd1 Co1 136.15(3) 13 9_556
Co1 Nd1 Co1 115.33(7) 1_655 9_556
Co1 Nd1 Co1 77.65(7) 9_656 9_556
C1 Nd1 Co1 97.46(6) 5_545 .
C1 Nd1 Co1 34.51(4) 5_445 .
Co1 Nd1 Co1 136.15(3) 5_544 .
Co1 Nd1 Co1 104.66(5) 13 .
Co1 Nd1 Co1 77.65(7) 1_655 .
Co1 Nd1 Co1 115.33(7) 9_656 .
Co1 Nd1 Co1 69.01(8) 9_556 .
C1 Nd1 Nd1 49.53(4) 5_545 9_656
C1 Nd1 Nd1 49.53(4) 5_445 9_656
Co1 Nd1 Nd1 155.59(4) 5_544 9_656
Co1 Nd1 Nd1 155.59(4) 13 9_656
Co1 Nd1 Nd1 57.67(3) 1_655 9_656
Co1 Nd1 Nd1 57.67(3) 9_656 9_656
Co1 Nd1 Nd1 57.67(3) 9_556 9_656
Co1 Nd1 Nd1 57.67(3) . 9_656
C1 Nd1 Si1 166.298(17) 5_545 .
C1 Nd1 Si1 94.64(7) 5_445 .
Co1 Nd1 Si1 42.41(4) 5_544 .
Co1 Nd1 Si1 42.41(4) 13 .
Co1 Nd1 Si1 143.19(4) 1_655 .
Co1 Nd1 Si1 143.19(4) 9_656 .
Co1 Nd1 Si1 93.82(6) 9_556 .
Co1 Nd1 Si1 93.82(6) . .
Nd1 Nd1 Si1 144.17(4) 9_656 .
C1 Nd1 Si1 94.64(7) 5_545 1_655
C1 Nd1 Si1 166.298(17) 5_445 1_655
Co1 Nd1 Si1 42.41(4) 5_544 1_655
Co1 Nd1 Si1 42.41(4) 13 1_655
Co1 Nd1 Si1 93.82(6) 1_655 1_655
Co1 Nd1 Si1 93.82(6) 9_656 1_655
Co1 Nd1 Si1 143.19(4) 9_556 1_655
Co1 Nd1 Si1 143.19(4) . 1_655
Nd1 Nd1 Si1 144.17(4) 9_656 1_655
Si1 Nd1 Si1 71.66(7) . 1_655
C1 Nd1 Nd1 125.48(3) 5_545 13_545
C1 Nd1 Nd1 77.40(4) 5_445 13_545
Co1 Nd1 Nd1 54.09(3) 5_544 13_545
Co1 Nd1 Nd1 94.47(6) 13 13_545
Co1 Nd1 Nd1 159.05(4) 1_655 13_545
Co1 Nd1 Nd1 91.31(7) 9_656 13_545
Co1 Nd1 Nd1 50.56(5) 9_556 13_545
Co1 Nd1 Nd1 106.01(6) . 13_545
Nd1 Nd1 Nd1 106.21(3) 9_656 13_545
Si1 Nd1 Nd1 57.75(3) . 13_545
Si1 Nd1 Nd1 94.64(5) 1_655 13_545
C1 Co1 Si1 122.15(5) 5_445 5
C1 Co1 Si1 122.15(5) 5_445 5_455
Si1 Co1 Si1 115.71(10) 5 5_455
C1 Co1 Co1 180.0 5_445 9_566
Si1 Co1 Co1 57.85(5) 5 9_566
Si1 Co1 Co1 57.85(5) 5_455 9_566
C1 Co1 Nd1 114.41(4) 5_445 5_455
Si1 Co1 Nd1 77.30(4) 5 5_455
Si1 Co1 Nd1 77.30(4) 5_455 5_455
Co1 Co1 Nd1 65.59(4) 9_566 5_455
C1 Co1 Nd1 114.41(4) 5_445 13
Si1 Co1 Nd1 77.30(4) 5 13
Si1 Co1 Nd1 77.30(4) 5_455 13
Co1 Co1 Nd1 65.59(4) 9_566 13
Nd1 Co1 Nd1 131.19(9) 5_455 13
C1 Co1 Nd1 55.49(4) 5_445 .
Si1 Co1 Nd1 76.74(6) 5 .
Si1 Co1 Nd1 146.33(3) 5_455 .
Co1 Co1 Nd1 124.51(4) 9_566 .
Nd1 Co1 Nd1 136.15(3) 5_455 .
Nd1 Co1 Nd1 75.34(5) 13 .
C1 Co1 Nd1 55.49(4) 5_445 1_455
Si1 Co1 Nd1 146.33(3) 5 1_455
Si1 Co1 Nd1 76.74(6) 5_455 1_455
Co1 Co1 Nd1 124.51(4) 9_566 1_455
Nd1 Co1 Nd1 136.15(3) 5_455 1_455
Nd1 Co1 Nd1 75.34(5) 13 1_455
Nd1 Co1 Nd1 77.65(7) . 1_455
C1 Co1 Nd1 55.49(4) 5_445 9_556
Si1 Co1 Nd1 146.33(3) 5 9_556
Si1 Co1 Nd1 76.74(6) 5_455 9_556
Co1 Co1 Nd1 124.51(4) 9_566 9_556
Nd1 Co1 Nd1 75.34(5) 5_455 9_556
Nd1 Co1 Nd1 136.15(3) 13 9_556
Nd1 Co1 Nd1 110.99(8) . 9_556
Nd1 Co1 Nd1 64.67(7) 1_455 9_556
C1 Co1 Nd1 55.49(4) 5_445 9_656
Si1 Co1 Nd1 76.74(6) 5 9_656
Si1 Co1 Nd1 146.33(3) 5_455 9_656
Co1 Co1 Nd1 124.51(4) 9_566 9_656
Nd1 Co1 Nd1 75.34(5) 5_455 9_656
Nd1 Co1 Nd1 136.15(3) 13 9_656
Nd1 Co1 Nd1 64.67(7) . 9_656
Nd1 Co1 Nd1 110.99(8) 1_455 9_656
Nd1 Co1 Nd1 77.65(7) 9_556 9_656
Co1 Si1 Co1 180.00(8) 13 5_444
Co1 Si1 Co1 115.71(10) 13 13_455
Co1 Si1 Co1 64.29(10) 5_444 13_455
Co1 Si1 Co1 64.29(10) 13 5_544
Co1 Si1 Co1 115.71(10) 5_444 5_544
Co1 Si1 Co1 180.0 13_455 5_544
Co1 Si1 Nd1 119.71(4) 13 9
Co1 Si1 Nd1 60.29(4) 5_444 9
Co1 Si1 Nd1 60.29(4) 13_455 9
Co1 Si1 Nd1 119.71(4) 5_544 9
Co1 Si1 Nd1 119.71(4) 13 1_455
Co1 Si1 Nd1 60.29(4) 5_444 1_455
Co1 Si1 Nd1 60.29(4) 13_455 1_455
Co1 Si1 Nd1 119.71(4) 5_544 1_455
Nd1 Si1 Nd1 108.34(7) 9 1_455
Co1 Si1 Nd1 60.29(4) 13 9_655
Co1 Si1 Nd1 119.71(4) 5_444 9_655
Co1 Si1 Nd1 119.71(4) 13_455 9_655
Co1 Si1 Nd1 60.29(4) 5_544 9_655
Nd1 Si1 Nd1 71.66(7) 9 9_655
Nd1 Si1 Nd1 180.0 1_455 9_655
Co1 Si1 Nd1 60.29(4) 13 .
Co1 Si1 Nd1 119.71(4) 5_444 .
Co1 Si1 Nd1 119.71(4) 13_455 .
Co1 Si1 Nd1 60.29(4) 5_544 .
Nd1 Si1 Nd1 180.0 9 .
Nd1 Si1 Nd1 71.66(7) 1_455 .
Nd1 Si1 Nd1 108.34(7) 9_655 .
Co1 C1 Co1 180.0 13 5_554
Co1 C1 Nd1 90.0 13 5_454
Co1 C1 Nd1 90.0 5_554 5_454
Co1 C1 Nd1 90.0 13 13_655
Co1 C1 Nd1 90.0 5_554 13_655
Nd1 C1 Nd1 180.00(2) 5_454 13_655
Co1 C1 Nd1 90.0 13 13
Co1 C1 Nd1 90.0 5_554 13
Nd1 C1 Nd1 80.94(8) 5_454 13
Nd1 C1 Nd1 99.06(8) 13_655 13
Co1 C1 Nd1 90.0 13 5_554
Co1 C1 Nd1 90.0 5_554 5_554
Nd1 C1 Nd1 99.06(8) 5_454 5_554
Nd1 C1 Nd1 80.94(8) 13_655 5_554
Nd1 C1 Nd1 180.0 13 5_554

loop_
_geom_bond_atom_site_label_1
_geom_bond_atom_site_label_2
_geom_bond_distance
_geom_bond_site_symmetry_2
Nd1 C1 2.6143(18) 5_545
Nd1 C1 2.6143(18) 5_445
Nd1 Co1 3.025(3) 5_544
Nd1 Co1 3.025(3) 13
Nd1 Co1 3.172(2) 1_655
Nd1 Co1 3.172(2) 9_656
Nd1 Co1 3.172(2) 9_556
Nd1 Co1 3.172(2) .
Nd1 Nd1 3.394(3) 9_656
Nd1 Si1 3.398(2) .
Nd1 Si1 3.398(2) 1_655
Nd1 Nd1 3.789(3) 13_545
Co1 C1 1.797(2) 5_445
Co1 Si1 2.3490(19) 5
Co1 Si1 2.3490(19) 5_455
Co1 Co1 2.500(4) 9_566
Co1 Nd1 3.025(3) 5_455
Co1 Nd1 3.025(3) 13
Co1 Nd1 3.172(2) 1_455
Co1 Nd1 3.172(2) 9_556
Co1 Nd1 3.172(2) 9_656
Si1 Co1 2.3490(19) 13
Si1 Co1 2.3490(19) 5_444
Si1 Co1 2.3490(19) 13_455
Si1 Co1 2.3490(19) 5_544
Si1 Nd1 3.398(2) 9
Si1 Nd1 3.398(2) 1_455
Si1 Nd1 3.398(2) 9_655
C1 Co1 1.797(2) 13
C1 Co1 1.797(2) 5_554
C1 Nd1 2.6143(18) 5_454
C1 Nd1 2.6143(18) 13_655
C1 Nd1 2.6143(18) 13
C1 Nd1 2.6143(18) 5_554
